data_4315564
loop_
_publ_author_name
'Sunanda Biswas'
'Iris M. Oppel'
'Holger F. Bettinger'

_publ_contact_author
;
        H. F. Bettinger
        Institut f\"ur Organische Chemie 
        Universit\"at T\"ubingen
        Auf der Morgenstelle 18
        72076 T\"ubingen
        Bundesrepublik Deutschland
;
_publ_contact_author_email holger.bettinger@uni-tuebingen.de
_publ_contact_author_fax '049 7071 295244'
_publ_contact_author_phone '049 7071 2972072'
_publ_section_title
;
 Synthesis and Structural Characterization of 9-Azido-9-Borafluorene:
 Monomer and Cyclotrimer of a Borole Azide
;
_journal_name_full 'Inorganic Chemistry'
_journal_page_first 4499
_journal_page_last 4506
_journal_paper_doi 10.1021/ic902436s
_journal_volume 49
_journal_year 2010
_chemical_formula_sum 'C21 H21 B N4'
_chemical_formula_weight 340.23
_chemical_name_systematic
; 
 ? 
;
_space_group_IT_number 14
_symmetry_cell_setting monoclinic
_symmetry_space_group_name_Hall '-P 2ybc'
_symmetry_space_group_name_H-M 'P 1 21/c 1'
_atom_sites_solution_hydrogens geom
_atom_sites_solution_primary direct
_atom_sites_solution_secondary difmap
_audit_creation_method SHELXL-97
_cell_angle_alpha 90.00
_cell_angle_beta 96.300(4)
_cell_angle_gamma 90.00
_cell_formula_units_Z 4
_cell_length_a 10.7761(5)
_cell_length_b 13.7559(7)
_cell_length_c 12.5533(5)
_cell_measurement_reflns_used 4292
_cell_measurement_temperature 110(2)
_cell_measurement_theta_max 27.5
_cell_measurement_theta_min 2.78
_cell_volume 1849.60(15)
_computing_cell_refinement 'CrysAlis RED Oxford diffraction'
_computing_data_collection 'CrysAlis CCD Oxford diffraction'
_computing_data_reduction 'CrysAlis RED Oxford diffraction'
_computing_molecular_graphics SHELXL-97
_computing_publication_material SHELXL-97
_computing_structure_refinement 'SHELXL-97 (Sheldrick, 1997)'
_computing_structure_solution 'SHELXS-97 (Sheldrick, 1990)'
_diffrn_ambient_temperature 110(2)
_diffrn_detector_area_resol_mean 8.4171
_diffrn_measured_fraction_theta_full 0.987
_diffrn_measured_fraction_theta_max 0.987
_diffrn_measurement_device_type 'Xcalibur^TM^2, Oxford Diffraction'
_diffrn_measurement_method '330 frames in \w and 15 sec'
_diffrn_radiation_monochromator graphite
_diffrn_radiation_source 'Enhance (Mo) X-ray Source'
_diffrn_radiation_type MoK\a
_diffrn_radiation_wavelength 0.71073
_diffrn_reflns_av_R_equivalents 0.0218
_diffrn_reflns_av_sigmaI/netI 0.0317
_diffrn_reflns_limit_h_max 12
_diffrn_reflns_limit_h_min -12
_diffrn_reflns_limit_k_max 16
_diffrn_reflns_limit_k_min -15
_diffrn_reflns_limit_l_max 15
_diffrn_reflns_limit_l_min -14
_diffrn_reflns_number 9125
_diffrn_reflns_theta_full 25.24
_diffrn_reflns_theta_max 25.24
_diffrn_reflns_theta_min 2.96
_exptl_absorpt_coefficient_mu 0.073
_exptl_absorpt_correction_type none
_exptl_crystal_colour colourless
_exptl_crystal_density_diffrn 1.222
_exptl_crystal_density_method 'not measured'
_exptl_crystal_description prism
_exptl_crystal_F_000 720
_exptl_crystal_size_max 0.52
_exptl_crystal_size_mid 0.43
_exptl_crystal_size_min 0.41
_refine_diff_density_max 0.215
_refine_diff_density_min -0.176
_refine_diff_density_rms 0.042
_refine_ls_extinction_method none
_refine_ls_goodness_of_fit_ref 0.945
_refine_ls_hydrogen_treatment constr
_refine_ls_matrix_type full
_refine_ls_number_parameters 238
_refine_ls_number_reflns 3300
_refine_ls_number_restraints 0
_refine_ls_restrained_S_all 0.945
_refine_ls_R_factor_all 0.0504
_refine_ls_R_factor_gt 0.0351
_refine_ls_shift/su_max 0.001
_refine_ls_shift/su_mean 0.000
_refine_ls_structure_factor_coef Fsqd
_refine_ls_weighting_details 'calc w=1/[\s^2^(Fo^2^)+(0.0572P)^2^+0.0000P] where P=(Fo^2^+2Fc^2^)/3'
_refine_ls_weighting_scheme calc
_refine_ls_wR_factor_gt 0.0855
_refine_ls_wR_factor_ref 0.0890
_reflns_number_gt 2449
_reflns_number_total 3300
_reflns_threshold_expression >2sigma(I)
_cod_data_source_file ic902436s_si_001_4.cif
_cod_data_source_block compound-4
_cod_database_code 4315564

loop_
_symmetry_equiv_pos_as_xyz
'x, y, z'
'-x, y+1/2, -z+1/2'
'-x, -y, -z'
'x, -y-1/2, z-1/2'

loop_
_atom_site_label
_atom_site_type_symbol
_atom_site_fract_x
_atom_site_fract_y
_atom_site_fract_z
_atom_site_U_iso_or_equiv
_atom_site_adp_type
_atom_site_occupancy
_atom_site_symmetry_multiplicity
_atom_site_calc_flag
_atom_site_refinement_flags
_atom_site_disorder_assembly
_atom_site_disorder_group
B1 B 0.31521(14) 0.74848(11) 0.87462(11) 0.0223(3) Uani 1 1 d . . .
N1 N 0.42466(10) 0.76595(8) 0.80669(8) 0.0274(3) Uani 1 1 d . . .
N2 N 0.46912(10) 0.70058(8) 0.75901(8) 0.0277(3) Uani 1 1 d . . .
N3 N 0.51781(13) 0.64435(10) 0.71167(11) 0.0488(4) Uani 1 1 d . . .
C1 C 0.21596(12) 0.59999(9) 0.93551(9) 0.0238(3) Uani 1 1 d . . .
C2 C 0.32579(12) 0.65640(9) 0.95443(10) 0.0232(3) Uani 1 1 d . . .
C3 C 0.41740(12) 0.62716(10) 1.03503(10) 0.0274(3) Uani 1 1 d . . .
H3 H 0.4921 0.6639 1.0487 0.033 Uiso 1 1 calc R . .
C4 C 0.40028(13) 0.54461(10) 1.09554(10) 0.0309(3) Uani 1 1 d . . .
H4 H 0.4633 0.5252 1.1503 0.037 Uiso 1 1 calc R . .
C5 C 0.29163(14) 0.49053(10) 1.07638(11) 0.0327(3) Uani 1 1 d . . .
H5 H 0.2804 0.4345 1.1185 0.039 Uiso 1 1 calc R . .
C6 C 0.19888(13) 0.51748(9) 0.99602(10) 0.0293(3) Uani 1 1 d . . .
H6 H 0.1248 0.4800 0.9827 0.035 Uiso 1 1 calc R . .
C7 C 0.12951(11) 0.64249(9) 0.84750(9) 0.0232(3) Uani 1 1 d . . .
C8 C 0.18124(12) 0.72736(9) 0.80741(9) 0.0222(3) Uani 1 1 d . . .
C9 C 0.11419(12) 0.77670(9) 0.72285(10) 0.0249(3) Uani 1 1 d . . .
H9 H 0.1478 0.8339 0.6949 0.030 Uiso 1 1 calc R . .
C10 C -0.00227(12) 0.74231(10) 0.67908(10) 0.0293(3) Uani 1 1 d . . .
H10 H -0.0474 0.7760 0.6211 0.035 Uiso 1 1 calc R . .
C11 C -0.05237(12) 0.65917(10) 0.71986(10) 0.0310(3) Uani 1 1 d . . .
H11 H -0.1320 0.6366 0.6901 0.037 Uiso 1 1 calc R . .
C12 C 0.01299(12) 0.60868(10) 0.80388(10) 0.0283(3) Uani 1 1 d . . .
H12 H -0.0214 0.5516 0.8314 0.034 Uiso 1 1 calc R . .
N4 N 0.30740(9) 0.84843(7) 0.93993(7) 0.0200(2) Uani 1 1 d . . .
C13 C 0.34965(11) 0.93378(9) 0.90681(10) 0.0233(3) Uani 1 1 d . . .
H13 H 0.3955 0.9349 0.8463 0.028 Uiso 1 1 calc R . .
C14 C 0.32863(11) 1.01970(9) 0.95774(10) 0.0236(3) Uani 1 1 d . . .
H14 H 0.3606 1.0786 0.9322 0.028 Uiso 1 1 calc R . .
C15 C 0.26133(11) 1.02164(9) 1.04598(9) 0.0193(3) Uani 1 1 d . . .
C16 C 0.22108(12) 0.93170(9) 1.08025(10) 0.0240(3) Uani 1 1 d . . .
H16 H 0.1768 0.9283 1.1416 0.029 Uiso 1 1 calc R . .
C17 C 0.24453(12) 0.84854(9) 1.02670(10) 0.0243(3) Uani 1 1 d . . .
H17 H 0.2153 0.7884 1.0517 0.029 Uiso 1 1 calc R . .
C18 C 0.22671(11) 1.11437(9) 1.10179(9) 0.0226(3) Uani 1 1 d . . .
C19 C 0.27901(13) 1.11042(10) 1.22084(10) 0.0306(3) Uani 1 1 d . . .
H19A H 0.2459 1.0530 1.2543 0.046 Uiso 1 1 calc R . .
H19B H 0.2542 1.1692 1.2572 0.046 Uiso 1 1 calc R . .
H19C H 0.3703 1.1065 1.2268 0.046 Uiso 1 1 calc R . .
C20 C 0.27789(13) 1.20517(9) 1.05147(11) 0.0299(3) Uani 1 1 d . . .
H20A H 0.3692 1.2019 1.0578 0.045 Uiso 1 1 calc R . .
H20B H 0.2521 1.2631 1.0887 0.045 Uiso 1 1 calc R . .
H20C H 0.2451 1.2087 0.9756 0.045 Uiso 1 1 calc R . .
C21 C 0.08299(12) 1.12054(10) 1.09081(10) 0.0281(3) Uani 1 1 d . . .
H21A H 0.0502 1.1143 1.0152 0.042 Uiso 1 1 calc R . .
H21B H 0.0576 1.1833 1.1183 0.042 Uiso 1 1 calc R . .
H21C H 0.0498 1.0679 1.1320 0.042 Uiso 1 1 calc R . .

loop_
_atom_site_aniso_label
_atom_site_aniso_U_11
_atom_site_aniso_U_22
_atom_site_aniso_U_33
_atom_site_aniso_U_23
_atom_site_aniso_U_13
_atom_site_aniso_U_12
B1 0.0243(8) 0.0216(8) 0.0221(7) -0.0028(6) 0.0071(6) -0.0003(6)
N1 0.0258(6) 0.0272(7) 0.0312(6) -0.0048(5) 0.0123(5) 0.0011(5)
N2 0.0264(6) 0.0333(7) 0.0245(6) 0.0009(5) 0.0070(5) 0.0031(5)
N3 0.0565(9) 0.0455(8) 0.0492(8) -0.0058(7) 0.0281(7) 0.0135(7)
C1 0.0273(7) 0.0219(7) 0.0235(7) -0.0063(5) 0.0082(5) -0.0008(6)
C2 0.0257(7) 0.0209(7) 0.0243(7) -0.0058(5) 0.0084(5) 0.0025(6)
C3 0.0278(7) 0.0253(8) 0.0293(7) -0.0045(6) 0.0035(6) 0.0028(6)
C4 0.0391(8) 0.0260(8) 0.0271(7) -0.0018(6) 0.0010(6) 0.0063(7)
C5 0.0479(9) 0.0212(8) 0.0298(8) 0.0008(6) 0.0079(6) 0.0007(7)
C6 0.0362(8) 0.0238(8) 0.0289(7) -0.0045(6) 0.0082(6) -0.0052(6)
C7 0.0251(7) 0.0252(7) 0.0203(6) -0.0067(5) 0.0077(5) -0.0008(6)
C8 0.0246(7) 0.0242(7) 0.0194(6) -0.0062(5) 0.0089(5) 0.0009(6)
C9 0.0276(7) 0.0257(8) 0.0223(7) -0.0045(6) 0.0073(5) 0.0016(6)
C10 0.0312(8) 0.0343(8) 0.0224(7) -0.0054(6) 0.0023(6) 0.0059(6)
C11 0.0252(8) 0.0400(9) 0.0277(7) -0.0118(6) 0.0019(6) -0.0034(6)
C12 0.0297(8) 0.0304(8) 0.0262(7) -0.0062(6) 0.0090(6) -0.0060(6)
N4 0.0193(6) 0.0214(6) 0.0196(5) -0.0002(4) 0.0042(4) -0.0007(4)
C13 0.0239(7) 0.0241(7) 0.0232(7) 0.0028(6) 0.0088(5) -0.0013(6)
C14 0.0251(7) 0.0196(7) 0.0268(7) 0.0025(5) 0.0064(5) -0.0034(6)
C15 0.0159(6) 0.0212(7) 0.0199(6) 0.0008(5) -0.0017(5) -0.0003(5)
C16 0.0281(7) 0.0245(7) 0.0210(7) 0.0001(5) 0.0100(5) -0.0003(6)
C17 0.0285(7) 0.0211(7) 0.0247(7) 0.0014(5) 0.0100(5) -0.0030(6)
C18 0.0254(7) 0.0189(7) 0.0232(7) -0.0017(5) 0.0013(5) 0.0004(5)
C19 0.0367(8) 0.0290(8) 0.0257(7) -0.0056(6) 0.0007(6) 0.0008(6)
C20 0.0344(8) 0.0220(7) 0.0328(7) -0.0025(6) 0.0010(6) -0.0011(6)
C21 0.0288(8) 0.0278(8) 0.0281(7) -0.0030(6) 0.0047(6) 0.0039(6)

loop_
_atom_type_symbol
_atom_type_description
_atom_type_scat_dispersion_real
_atom_type_scat_dispersion_imag
_atom_type_scat_source
C C 0.0033 0.0016 'International Tables Vol C Tables 4.2.6.8 and 6.1.1.4'
H H 0.0000 0.0000 'International Tables Vol C Tables 4.2.6.8 and 6.1.1.4'
B B 0.0013 0.0007 'International Tables Vol C Tables 4.2.6.8 and 6.1.1.4'
N N 0.0061 0.0033 'International Tables Vol C Tables 4.2.6.8 and 6.1.1.4'

loop_
_geom_angle_atom_site_label_1
_geom_angle_atom_site_label_2
_geom_angle_atom_site_label_3
_geom_angle
_geom_angle_site_symmetry_1
_geom_angle_site_symmetry_3
_geom_angle_publ_flag
N1 B1 N4 103.52(10) . . ?
N1 B1 C2 117.28(11) . . ?
N4 B1 C2 111.06(10) . . ?
N1 B1 C8 115.54(10) . . ?
N4 B1 C8 109.04(10) . . ?
C2 B1 C8 100.45(10) . . ?
N2 N1 B1 121.66(11) . . ?
N3 N2 N1 174.43(13) . . ?
C6 C1 C2 121.03(12) . . ?
C6 C1 C7 128.21(12) . . ?
C2 C1 C7 110.75(11) . . ?
C3 C2 C1 118.50(12) . . ?
C3 C2 B1 132.43(12) . . ?
C1 C2 B1 109.05(11) . . ?
C4 C3 C2 120.46(13) . . ?
C5 C4 C3 120.27(13) . . ?
C4 C5 C6 120.61(13) . . ?
C1 C6 C5 119.13(13) . . ?
C12 C7 C8 120.69(12) . . ?
C12 C7 C1 128.74(12) . . ?
C8 C7 C1 110.56(11) . . ?
C9 C8 C7 118.88(12) . . ?
C9 C8 B1 131.98(12) . . ?
C7 C8 B1 109.14(11) . . ?
C8 C9 C10 120.22(12) . . ?
C11 C10 C9 120.26(13) . . ?
C10 C11 C12 120.49(13) . . ?
C11 C12 C7 119.46(12) . . ?
C13 N4 C17 117.94(10) . . ?
C13 N4 B1 123.49(9) . . ?
C17 N4 B1 118.25(10) . . ?
N4 C13 C14 121.97(11) . . ?
C13 C14 C15 120.97(11) . . ?
C14 C15 C16 115.86(11) . . ?
C14 C15 C18 124.00(11) . . ?
C16 C15 C18 120.10(10) . . ?
C17 C16 C15 120.74(11) . . ?
N4 C17 C16 122.48(11) . . ?
C15 C18 C20 112.13(10) . . ?
C15 C18 C19 109.59(10) . . ?
C20 C18 C19 108.63(11) . . ?
C15 C18 C21 107.43(10) . . ?
C20 C18 C21 108.80(11) . . ?
C19 C18 C21 110.24(10) . . ?

loop_
_geom_bond_atom_site_label_1
_geom_bond_atom_site_label_2
_geom_bond_distance
_geom_bond_site_symmetry_2
_geom_bond_publ_flag
B1 N1 1.5481(16) . ?
B1 N4 1.6078(17) . ?
B1 C2 1.6112(19) . ?
B1 C8 1.617(2) . ?
N1 N2 1.2081(14) . ?
N2 N3 1.1380(15) . ?
C1 C6 1.3892(17) . ?
C1 C2 1.4133(17) . ?
C1 C7 1.4847(18) . ?
C2 C3 1.3932(18) . ?
C3 C4 1.3896(18) . ?
C4 C5 1.3859(19) . ?
C5 C6 1.3902(19) . ?
C7 C12 1.3935(18) . ?
C7 C8 1.4102(17) . ?
C8 C9 1.3933(18) . ?
C9 C10 1.3962(19) . ?
C10 C11 1.3864(18) . ?
C11 C12 1.3884(19) . ?
N4 C13 1.3417(15) . ?
N4 C17 1.3444(14) . ?
C13 C14 1.3743(17) . ?
C14 C15 1.3892(15) . ?
C15 C16 1.3945(16) . ?
C15 C18 1.5215(16) . ?
C16 C17 1.3644(16) . ?
C18 C20 1.5296(17) . ?
C18 C19 1.5393(17) . ?
C18 C21 1.5420(17) . ?

loop_
_geom_torsion_atom_site_label_1
_geom_torsion_atom_site_label_2
_geom_torsion_atom_site_label_3
_geom_torsion_atom_site_label_4
_geom_torsion
_geom_torsion_site_symmetry_1
_geom_torsion_site_symmetry_2
_geom_torsion_site_symmetry_3
_geom_torsion_site_symmetry_4
_geom_torsion_publ_flag
N4 B1 N1 N2 168.98(11) . . . . ?
C2 B1 N1 N2 46.31(17) . . . . ?
C8 B1 N1 N2 -71.89(16) . . . . ?
B1 N1 N2 N3 -177.1(14) . . . . ?
C6 C1 C2 C3 0.34(17) . . . . ?
C7 C1 C2 C3 179.73(10) . . . . ?
C6 C1 C2 B1 -178.02(11) . . . . ?
C7 C1 C2 B1 1.38(13) . . . . ?
N1 B1 C2 C3 53.92(18) . . . . ?
N4 B1 C2 C3 -64.80(17) . . . . ?
C8 B1 C2 C3 179.96(12) . . . . ?
N1 B1 C2 C1 -128.03(12) . . . . ?
N4 B1 C2 C1 113.25(11) . . . . ?
C8 B1 C2 C1 -1.99(12) . . . . ?
C1 C2 C3 C4 -0.34(17) . . . . ?
B1 C2 C3 C4 177.56(12) . . . . ?
C2 C3 C4 C5 -0.09(18) . . . . ?
C3 C4 C5 C6 0.53(19) . . . . ?
C2 C1 C6 C5 0.09(18) . . . . ?
C7 C1 C6 C5 -179.19(12) . . . . ?
C4 C5 C6 C1 -0.53(19) . . . . ?
C6 C1 C7 C12 -1.4(2) . . . . ?
C2 C1 C7 C12 179.22(11) . . . . ?
C6 C1 C7 C8 179.32(11) . . . . ?
C2 C1 C7 C8 -0.02(14) . . . . ?
C12 C7 C8 C9 -0.37(17) . . . . ?
C1 C7 C8 C9 178.93(10) . . . . ?
C12 C7 C8 B1 179.35(10) . . . . ?
C1 C7 C8 B1 -1.35(13) . . . . ?
N1 B1 C8 C9 -51.13(18) . . . . ?
N4 B1 C8 C9 64.90(16) . . . . ?
C2 B1 C8 C9 -178.34(12) . . . . ?
N1 B1 C8 C7 129.19(11) . . . . ?
N4 B1 C8 C7 -114.77(11) . . . . ?
C2 B1 C8 C7 1.99(11) . . . . ?
C7 C8 C9 C10 0.09(17) . . . . ?
B1 C8 C9 C10 -179.56(11) . . . . ?
C8 C9 C10 C11 0.39(17) . . . . ?
C9 C10 C11 C12 -0.59(18) . . . . ?
C10 C11 C12 C7 0.31(18) . . . . ?
C8 C7 C12 C11 0.18(18) . . . . ?
C1 C7 C12 C11 -178.99(12) . . . . ?
N1 B1 N4 C13 24.05(15) . . . . ?
C2 B1 N4 C13 150.76(11) . . . . ?
C8 B1 N4 C13 -99.45(13) . . . . ?
N1 B1 N4 C17 -162.66(11) . . . . ?
C2 B1 N4 C17 -35.95(15) . . . . ?
C8 B1 N4 C17 73.83(14) . . . . ?
C17 N4 C13 C14 -1.04(18) . . . . ?
B1 N4 C13 C14 172.27(12) . . . . ?
N4 C13 C14 C15 -0.5(2) . . . . ?
C13 C14 C15 C16 1.91(18) . . . . ?
C13 C14 C15 C18 -175.66(12) . . . . ?
C14 C15 C16 C17 -1.92(18) . . . . ?
C18 C15 C16 C17 175.75(12) . . . . ?
C13 N4 C17 C16 1.03(19) . . . . ?
B1 N4 C17 C16 -172.64(12) . . . . ?
C15 C16 C17 N4 0.5(2) . . . . ?
C14 C15 C18 C20 -1.67(17) . . . . ?
C16 C15 C18 C20 -179.14(11) . . . . ?
C14 C15 C18 C19 -122.39(13) . . . . ?
C16 C15 C18 C19 60.14(15) . . . . ?
C14 C15 C18 C21 117.83(13) . . . . ?
C16 C15 C18 C21 -59.64(15) . . . . ?
